data_1565388
loop_
_publ_author_name
'Zolotukhin, Alexey A.'
'Bubnov, Michael P.'
'Bogomyakov, Artem S.'
'Cherkasov, Anton V.'
'Fukin, Georgy'
'Cherkasov, Vladimir K.'

_publ_section_title
;
 Binuclear iminopyridine-bridged 3d late transition metal complexes with
 o-semiquinones
;
_journal_name_full 'Inorganica Chimica Acta'
_journal_page_first 119346
_journal_paper_doi 10.1016/j.ica.2019.119346
_journal_volume 502
_journal_year 2020
_chemical_formula_moiety 'C60 H78 Co2 N4 O8, 4(C7 H8)'
_chemical_formula_sum 'C102 H126 Co2 N4 O8'
_chemical_formula_weight 1653.92
_space_group_crystal_system triclinic
_space_group_IT_number 2
_space_group_name_Hall '-P 1'
_space_group_name_H-M_alt 'P -1'
_atom_sites_solution_hydrogens geom
_atom_sites_solution_primary dual
_atom_sites_solution_secondary difmap
_audit_creation_method SHELXL-2017/1
_cell_angle_alpha 89.399(3)
_cell_angle_beta 80.523(3)
_cell_angle_gamma 74.561(4)
_cell_formula_units_Z 1
_cell_length_a 10.1147(4)
_cell_length_b 13.3341(6)
_cell_length_c 17.7612(5)
_cell_measurement_reflns_used 8518
_cell_measurement_temperature 100(2)
_cell_measurement_theta_max 32.5031
_cell_measurement_theta_min 2.9621
_cell_volume 2276.10(16)
_computing_cell_refinement 'CrysAlis Pro 1.171.35.19'
_computing_data_collection 'CrysAlis Pro 1.171.35.19'
_computing_data_reduction 'CrysAlis Pro 1.171.35.19'
_computing_structure_refinement 'SHELXL 2017/1'
_computing_structure_solution 'SHELXT 2014/5'
_diffrn_ambient_temperature 100(2)
_diffrn_measured_fraction_theta_full 0.998
_diffrn_measured_fraction_theta_max 0.999
_diffrn_measurement_device_type 'Xcalibur, EOS (CCD)'
_diffrn_measurement_method '\w scans'
_diffrn_radiation_type MoK\a
_diffrn_radiation_wavelength 0.71073
_diffrn_reflns_av_R_equivalents 0.0672
_diffrn_reflns_av_unetI/netI 0.0723
_diffrn_reflns_Laue_measured_fraction_full 0.998
_diffrn_reflns_Laue_measured_fraction_max 0.999
_diffrn_reflns_limit_h_max 14
_diffrn_reflns_limit_h_min -14
_diffrn_reflns_limit_k_max 18
_diffrn_reflns_limit_k_min -18
_diffrn_reflns_limit_l_max 24
_diffrn_reflns_limit_l_min -25
_diffrn_reflns_number 46384
_diffrn_reflns_point_group_measured_fraction_full 0.998
_diffrn_reflns_point_group_measured_fraction_max 0.999
_diffrn_reflns_theta_full 25.242
_diffrn_reflns_theta_max 30.034
_diffrn_reflns_theta_min 2.968
_diffrn_source 'fine focus sealed tube'
_exptl_absorpt_coefficient_mu 0.422
_exptl_absorpt_correction_T_max 1.000
_exptl_absorpt_correction_T_min 0.337
_exptl_absorpt_correction_type multi-scan
_exptl_absorpt_process_details
;
CrysAlis Pro 1.171.35.19. Empirical absorption correction using
spherical harmonics, implemented in SCALE3 ABSPACK scaling algorithm.
;
_exptl_crystal_colour green
_exptl_crystal_density_diffrn 1.207
_exptl_crystal_description prism
_exptl_crystal_F_000 884
_exptl_crystal_size_max 0.600
_exptl_crystal_size_mid 0.150
_exptl_crystal_size_min 0.150
_refine_diff_density_max 0.847
_refine_diff_density_min -0.853
_refine_diff_density_rms 0.069
_refine_ls_extinction_coef .
_refine_ls_extinction_method none
_refine_ls_goodness_of_fit_ref 1.040
_refine_ls_hydrogen_treatment constr
_refine_ls_matrix_type full
_refine_ls_number_parameters 649
_refine_ls_number_reflns 13299
_refine_ls_number_restraints 681
_refine_ls_restrained_S_all 1.033
_refine_ls_R_factor_all 0.1022
_refine_ls_R_factor_gt 0.0650
_refine_ls_shift/su_max 0.001
_refine_ls_shift/su_mean 0.000
_refine_ls_structure_factor_coef Fsqd
_refine_ls_weighting_details 'w=1/[\s^2^(Fo^2^)+(0.0899P)^2^+0.3349P] where P=(Fo^2^+2Fc^2^)/3'
_refine_ls_weighting_scheme calc
_refine_ls_wR_factor_gt 0.1601
_refine_ls_wR_factor_ref 0.1870
_reflns_Friedel_coverage 0.000
_reflns_Friedel_fraction_full .
_reflns_Friedel_fraction_max .
_reflns_number_gt 8798
_reflns_number_total 13299
_reflns_threshold_expression 'I > 2\s(I)'
_cod_data_source_file 3.cif
_cod_data_source_block cosqpyal1
_cod_database_code 1565388
_shelx_shelxl_version_number 2017/1
_shelx_space_group_comment
;
The symmetry employed for this shelxl refinement is uniquely defined
by the following loop, which should always be used as a source of
symmetry information in preference to the above space-group names.
They are only intended as comments.
;
_shelx_estimated_absorpt_t_min 0.786
_shelx_estimated_absorpt_t_max 0.939

loop_
_space_group_symop_operation_xyz
'x, y, z'
'-x, -y, -z'

loop_
_atom_site_label
_atom_site_type_symbol
_atom_site_fract_x
_atom_site_fract_y
_atom_site_fract_z
_atom_site_U_iso_or_equiv
_atom_site_adp_type
_atom_site_occupancy
_atom_site_site_symmetry_order
_atom_site_calc_flag
_atom_site_refinement_flags_posn
_atom_site_refinement_flags_adp
_atom_site_refinement_flags_occupancy
_atom_site_disorder_assembly
_atom_site_disorder_group
Co1 Co 0.79354(3) 0.69537(2) 0.22234(2) 0.02893(11) Uani 1 1 d . . . . .
O1 O 0.75746(17) 0.68406(13) 0.34012(9) 0.0359(4) Uani 1 1 d . . . . .
O2 O 0.80904(17) 0.54099(13) 0.23543(10) 0.0376(4) Uani 1 1 d . . . . .
C1 C 0.7539(3) 0.5936(2) 0.36408(14) 0.0396(6) Uani 1 1 d . . . . .
C2 C 0.7873(3) 0.5113(2) 0.30460(15) 0.0413(6) Uani 1 1 d . . . . .
C3 C 0.7961(4) 0.4050(2) 0.32403(19) 0.0575(8) Uani 1 1 d . . . . .
C4 C 0.7633(5) 0.3896(3) 0.4004(2) 0.0804(12) Uani 1 1 d . . . . .
H4A H 0.767491 0.320604 0.415898 0.096 Uiso 1 1 calc R U . . .
C5 C 0.7240(5) 0.4691(3) 0.4570(2) 0.0811(13) Uani 1 1 d . . . . .
H5A H 0.699481 0.451159 0.508290 0.097 Uiso 1 1 calc R U . . .
C6 C 0.7187(4) 0.5709(2) 0.44302(17) 0.0592(8) Uani 1 1 d . . . . .
C7 C 0.8420(4) 0.3177(2) 0.2613(2) 0.0663(9) Uani 1 1 d . . . . .
C8 C 0.8489(6) 0.2100(3) 0.2969(3) 0.1014(17) Uani 1 1 d . . . . .
H8A H 0.877462 0.155656 0.256294 0.152 Uiso 1 1 calc R U . . .
H8B H 0.757001 0.210042 0.325082 0.152 Uiso 1 1 calc R U . . .
H8C H 0.916590 0.196286 0.331965 0.152 Uiso 1 1 calc R U . . .
C9 C 0.9846(4) 0.3170(3) 0.2171(2) 0.0778(12) Uani 1 1 d . . . . .
H9A H 1.018010 0.256726 0.181262 0.117 Uiso 1 1 calc R U . . .
H9B H 1.049908 0.312604 0.252897 0.117 Uiso 1 1 calc R U . . .
H9C H 0.977754 0.381099 0.188769 0.117 Uiso 1 1 calc R U . . .
C10 C 0.7329(4) 0.3336(3) 0.2078(2) 0.0662(9) Uani 1 1 d . . . . .
H10A H 0.760791 0.276484 0.169282 0.099 Uiso 1 1 calc R U . . .
H10B H 0.726566 0.399904 0.182470 0.099 Uiso 1 1 calc R U . . .
H10C H 0.642129 0.334350 0.237759 0.099 Uiso 1 1 calc R U . . .
C11 C 0.6838(4) 0.6567(3) 0.50597(16) 0.0668(9) Uani 1 1 d D . . . .
C12 C 0.8120(8) 0.6976(9) 0.5068(6) 0.083(2) Uani 0.76(3) 1 d D . P A 1
H12A H 0.832723 0.731171 0.458564 0.124 Uiso 0.76(3) 1 calc R U P A 1
H12B H 0.891942 0.639371 0.512829 0.124 Uiso 0.76(3) 1 calc R U P A 1
H12C H 0.793103 0.748216 0.549392 0.124 Uiso 0.76(3) 1 calc R U P A 1
C13 C 0.5611(10) 0.7452(7) 0.4899(7) 0.075(3) Uani 0.76(3) 1 d D . P A 1
H13A H 0.587309 0.775573 0.441025 0.112 Uiso 0.76(3) 1 calc R U P A 1
H13B H 0.536572 0.798862 0.530851 0.112 Uiso 0.76(3) 1 calc R U P A 1
H13C H 0.481065 0.717849 0.487389 0.112 Uiso 0.76(3) 1 calc R U P A 1
C14 C 0.6430(16) 0.6158(9) 0.5864(5) 0.123(4) Uani 0.76(3) 1 d D . P A 1
H14A H 0.563398 0.587001 0.586498 0.185 Uiso 0.76(3) 1 calc R U P A 1
H14B H 0.617941 0.673327 0.624469 0.185 Uiso 0.76(3) 1 calc R U P A 1
H14C H 0.721976 0.561417 0.598900 0.185 Uiso 0.76(3) 1 calc R U P A 1
C12* C 0.8184(19) 0.677(3) 0.5231(16) 0.087(7) Uani 0.24(3) 1 d D . P A 2
H12D H 0.795756 0.738826 0.556631 0.130 Uiso 0.24(3) 1 calc R U P A 2
H12E H 0.876036 0.687072 0.475247 0.130 Uiso 0.24(3) 1 calc R U P A 2
H12F H 0.869524 0.616462 0.548465 0.130 Uiso 0.24(3) 1 calc R U P A 2
C13* C 0.586(2) 0.7596(14) 0.4853(16) 0.050(5) Uani 0.24(3) 1 d D . P A 2
H13D H 0.499576 0.747089 0.475429 0.075 Uiso 0.24(3) 1 calc R U P A 2
H13E H 0.631939 0.786445 0.439478 0.075 Uiso 0.24(3) 1 calc R U P A 2
H13F H 0.566117 0.810560 0.527817 0.075 Uiso 0.24(3) 1 calc R U P A 2
C14* C 0.6085(18) 0.616(2) 0.5780(11) 0.056(6) Uani 0.24(3) 1 d D . P A 2
H14D H 0.667872 0.550140 0.591717 0.084 Uiso 0.24(3) 1 calc R U P A 2
H14E H 0.520862 0.605781 0.567583 0.084 Uiso 0.24(3) 1 calc R U P A 2
H14F H 0.589006 0.667461 0.620364 0.084 Uiso 0.24(3) 1 calc R U P A 2
O3 O 0.65177(15) 0.84126(12) 0.24314(9) 0.0304(3) Uani 1 1 d . . . . .
O4 O 0.68387(16) 0.70723(13) 0.13395(9) 0.0335(4) Uani 1 1 d . . . . .
C15 C 0.5707(2) 0.86917(18) 0.19368(13) 0.0308(5) Uani 1 1 d . . . . .
C16 C 0.5904(2) 0.79372(19) 0.13111(13) 0.0326(5) Uani 1 1 d . . . . .
C17 C 0.5112(2) 0.8172(2) 0.06986(14) 0.0375(6) Uani 1 1 d . . . . .
C18 C 0.4173(3) 0.9134(2) 0.07565(15) 0.0446(6) Uani 1 1 d . . . . .
H18A H 0.363969 0.932647 0.035937 0.054 Uiso 1 1 calc R U . . .
C19 C 0.3952(3) 0.9857(2) 0.13727(16) 0.0449(6) Uani 1 1 d . . . . .
H19A H 0.326840 1.050216 0.137076 0.054 Uiso 1 1 calc R U . . .
C20 C 0.4677(2) 0.9673(2) 0.19762(14) 0.0360(5) Uani 1 1 d . . . . .
C21 C 0.5351(3) 0.7406(2) 0.00293(15) 0.0459(6) Uani 1 1 d . . . . .
C22 C 0.5129(3) 0.6360(3) 0.03147(17) 0.0536(8) Uani 1 1 d . . . . .
H22A H 0.418111 0.647245 0.059729 0.080 Uiso 1 1 calc R U . . .
H22B H 0.579909 0.606150 0.065144 0.080 Uiso 1 1 calc R U . . .
H22C H 0.526588 0.588020 -0.012282 0.080 Uiso 1 1 calc R U . . .
C23 C 0.6854(3) 0.7232(3) -0.04043(15) 0.0520(7) Uani 1 1 d . . . . .
H23A H 0.698953 0.789659 -0.059356 0.078 Uiso 1 1 calc R U . . .
H23B H 0.701147 0.673907 -0.083623 0.078 Uiso 1 1 calc R U . . .
H23C H 0.751279 0.695040 -0.005820 0.078 Uiso 1 1 calc R U . . .
C24 C 0.4350(4) 0.7801(3) -0.05404(18) 0.0634(9) Uani 1 1 d . . . . .
H24A H 0.445013 0.847663 -0.072543 0.095 Uiso 1 1 calc R U . . .
H24B H 0.339014 0.787889 -0.028563 0.095 Uiso 1 1 calc R U . . .
H24C H 0.457150 0.730069 -0.097286 0.095 Uiso 1 1 calc R U . . .
C25 C 0.4465(3) 1.0455(2) 0.26385(16) 0.0425(6) Uani 1 1 d . . . . .
C26 C 0.5798(3) 1.0817(2) 0.26274(16) 0.0465(6) Uani 1 1 d . . . . .
H26A H 0.601169 1.114203 0.214144 0.070 Uiso 1 1 calc R U . . .
H26B H 0.657502 1.021515 0.268384 0.070 Uiso 1 1 calc R U . . .
H26C H 0.565147 1.132253 0.304972 0.070 Uiso 1 1 calc R U . . .
C27 C 0.3255(3) 1.1420(2) 0.2595(2) 0.0614(9) Uani 1 1 d . . . . .
H27A H 0.346536 1.178904 0.212938 0.092 Uiso 1 1 calc R U . . .
H27B H 0.312181 1.188240 0.304231 0.092 Uiso 1 1 calc R U . . .
H27C H 0.240271 1.120578 0.258529 0.092 Uiso 1 1 calc R U . . .
C28 C 0.4137(3) 0.9953(2) 0.34098(16) 0.0479(7) Uani 1 1 d . . . . .
H28A H 0.327048 0.974721 0.343175 0.072 Uiso 1 1 calc R U . . .
H28B H 0.403188 1.045528 0.382856 0.072 Uiso 1 1 calc R U . . .
H28C H 0.489929 0.933657 0.345835 0.072 Uiso 1 1 calc R U . . .
N1 N 0.93501(19) 0.78249(17) 0.23687(11) 0.0356(4) Uani 1 1 d . . . . .
N2 N 0.97634(19) 0.64316(16) 0.12118(11) 0.0350(4) Uani 1 1 d . . . . .
C29 C 0.9114(3) 0.8541(2) 0.29265(14) 0.0383(5) Uani 1 1 d . . . . .
H29A H 0.829037 0.864378 0.329511 0.046 Uiso 1 1 calc R U . . .
C30 C 1.0015(3) 0.9144(2) 0.29933(15) 0.0446(6) Uani 1 1 d . . . . .
H30A H 0.981146 0.964942 0.339875 0.054 Uiso 1 1 calc R U . . .
C31 C 1.1214(3) 0.8997(3) 0.24599(18) 0.0590(8) Uani 1 1 d . . . . .
H31A H 1.184406 0.940625 0.248843 0.071 Uiso 1 1 calc R U . . .
C32 C 1.1486(3) 0.8243(3) 0.18825(18) 0.0590(8) Uani 1 1 d . . . . .
H32A H 1.230907 0.812424 0.151246 0.071 Uiso 1 1 calc R U . . .
C33 C 1.0537(3) 0.7661(3) 0.18509(15) 0.0457(6) Uani 1 1 d . . . . .
C34 C 1.0711(3) 0.6891(2) 0.12508(15) 0.0486(7) Uani 1 1 d . . . . .
H34A H 1.153825 0.672417 0.088151 0.058 Uiso 1 1 calc R U . . .
C35 C 0.9916(2) 0.57158(18) 0.05947(13) 0.0335(5) Uani 1 1 d . . . . .
C36 C 0.9056(3) 0.5059(3) 0.06469(18) 0.0611(9) Uani 1 1 d . . . . .
H36A H 0.839058 0.509183 0.109735 0.073 Uiso 1 1 calc R U . . .
C37 C 0.9132(3) 0.4361(3) 0.00701(17) 0.0572(8) Uani 1 1 d . . . . .
H37A H 0.852050 0.392383 0.012816 0.069 Uiso 1 1 calc R U . . .
C1S C 0.3212(5) 0.5542(3) 0.2441(2) 0.0583(15) Uani 0.601(5) 1 d DG . P B 1
C2S C 0.1955(4) 0.5856(3) 0.2940(3) 0.0733(19) Uani 0.601(5) 1 d DG . P B 1
H2SA H 0.123322 0.553411 0.290480 0.088 Uiso 0.601(5) 1 calc R U P B 1
C3S C 0.1753(3) 0.6640(4) 0.3490(2) 0.071(2) Uani 0.601(5) 1 d G . P B 1
H3SA H 0.089339 0.685470 0.383069 0.085 Uiso 0.601(5) 1 calc R U P B 1
C4S C 0.2809(4) 0.7111(3) 0.35405(19) 0.0531(13) Uani 0.601(5) 1 d G U P B 1
H4SA H 0.267076 0.764693 0.391640 0.064 Uiso 0.601(5) 1 calc R U P B 1
C5S C 0.4066(4) 0.6797(3) 0.3041(2) 0.0493(14) Uani 0.601(5) 1 d G . P B 1
H5SA H 0.478795 0.711856 0.307623 0.059 Uiso 0.601(5) 1 calc R U P B 1
C6S C 0.4268(4) 0.6012(3) 0.2491(2) 0.0529(15) Uani 0.601(5) 1 d DG . P B 1
H6SA H 0.512781 0.579797 0.215033 0.064 Uiso 0.601(5) 1 calc R U P B 1
C7S C 0.3360(10) 0.4727(7) 0.1850(5) 0.112(3) Uani 0.601(5) 1 d D . P B 1
H7SA H 0.244441 0.475583 0.172248 0.168 Uiso 0.601(5) 1 calc R U P B 1
H7SB H 0.375454 0.404092 0.204580 0.168 Uiso 0.601(5) 1 calc R U P B 1
H7SC H 0.397863 0.484287 0.139163 0.168 Uiso 0.601(5) 1 calc R U P B 1
C1* C 0.3219(6) 0.6310(4) 0.3094(3) 0.0534(19) Uani 0.399(5) 1 d G . P B 2
C2* C 0.1891(6) 0.6237(5) 0.3396(3) 0.058(3) Uani 0.399(5) 1 d G . P B 2
H2*A H 0.136662 0.666611 0.382424 0.069 Uiso 0.399(5) 1 calc R U P B 2
C3* C 0.1330(5) 0.5536(6) 0.3070(5) 0.083(3) Uani 0.399(5) 1 d G . P B 2
H3*A H 0.042262 0.548535 0.327646 0.100 Uiso 0.399(5) 1 calc R U P B 2
C4* C 0.2097(9) 0.4908(5) 0.2443(5) 0.085(3) Uani 0.399(5) 1 d G U P B 2
H4*A H 0.171374 0.442832 0.222099 0.102 Uiso 0.399(5) 1 calc R U P B 2
C5* C 0.3425(9) 0.4981(6) 0.2142(4) 0.092(4) Uani 0.399(5) 1 d G . P B 2
H5*A H 0.394887 0.455203 0.171329 0.111 Uiso 0.399(5) 1 calc R U P B 2
C6* C 0.3985(6) 0.5683(6) 0.2467(4) 0.059(3) Uani 0.399(5) 1 d G . P B 2
H6*A H 0.489290 0.573280 0.226105 0.071 Uiso 0.399(5) 1 calc R U P B 2
C7* C 0.3815(13) 0.7043(8) 0.3441(7) 0.072(3) Uani 0.399(5) 1 d . . P B 2
H7SD H 0.307887 0.767395 0.362328 0.109 Uiso 0.399(5) 1 calc R U P B 2
H7SE H 0.452435 0.722474 0.306032 0.109 Uiso 0.399(5) 1 calc R U P B 2
H7SF H 0.424163 0.671928 0.387205 0.109 Uiso 0.399(5) 1 calc R U P B 2
C8S C 0.0669(4) 1.0184(4) -0.0257(2) 0.0417(12) Uani 0.5 1 d DG . P C -1
C9S C 0.0403(5) 0.9336(4) -0.0591(2) 0.060(2) Uani 0.5 1 d DG . P C -1
H9SA H 0.087773 0.908155 -0.108703 0.071 Uiso 0.5 1 calc R U P C -1
C10S C -0.0558(6) 0.8859(4) -0.0198(4) 0.079(2) Uani 0.5 1 d G . P C -1
H10D H -0.074042 0.827905 -0.042602 0.095 Uiso 0.5 1 calc R U P C -1
C11S C -0.1253(6) 0.9231(6) 0.0528(4) 0.089(3) Uani 0.5 1 d G U P C -1
H11A H -0.191019 0.890493 0.079624 0.106 Uiso 0.5 1 calc R U P C -1
C12S C -0.0987(5) 1.0079(6) 0.0861(2) 0.094(3) Uani 0.5 1 d G . P C -1
H12G H -0.146183 1.033332 0.135749 0.113 Uiso 0.5 1 calc R U P C -1
C13S C -0.0026(5) 1.0556(4) 0.0469(2) 0.061(2) Uani 0.5 1 d DG . P C -1
H13G H 0.015632 1.113583 0.069649 0.073 Uiso 0.5 1 calc R U P C -1
C14S C 0.1691(9) 1.0689(7) -0.0686(4) 0.071(3) Uani 0.5 1 d D . P C -1
H14G H 0.172682 1.058976 -0.123540 0.107 Uiso 0.5 1 calc R U P C -1
H14H H 0.261264 1.037565 -0.055433 0.107 Uiso 0.5 1 calc R U P C -1
H14I H 0.140838 1.143522 -0.055046 0.107 Uiso 0.5 1 calc R U P C -1
C15S C 0.8787(4) 1.0272(3) 0.4851(3) 0.0605(18) Uani 0.5 1 d DG . P D -1
C16S C 0.9840(5) 1.0767(2) 0.4835(3) 0.0550(16) Uani 0.5 1 d DG . P D -1
H16A H 0.965659 1.149203 0.475192 0.066 Uiso 0.5 1 calc R U P D -1
C17S C 1.1160(4) 1.0199(4) 0.4941(3) 0.0637(19) Uani 0.5 1 d G . P D -1
H17A H 1.187881 1.053744 0.493033 0.076 Uiso 0.5 1 calc R U P D -1
C18S C 1.1427(4) 0.9138(3) 0.5062(3) 0.0636(18) Uani 0.5 1 d G . P D -1
H18B H 1.232942 0.875045 0.513491 0.076 Uiso 0.5 1 calc R U P D -1
C19S C 1.0375(6) 0.86435(19) 0.5078(3) 0.0675(18) Uani 0.5 1 d G . P D -1
H19B H 1.055782 0.791804 0.516106 0.081 Uiso 0.5 1 calc R U P D -1
C20S C 0.9055(5) 0.9211(3) 0.4972(3) 0.0631(19) Uani 0.5 1 d DG . P D -1
H20A H 0.833559 0.887262 0.498265 0.076 Uiso 0.5 1 calc R U P D -1
C21S C 0.7393(7) 1.0840(6) 0.4710(4) 0.083(2) Uani 0.5 1 d D . P D -1
H21A H 0.747957 1.134770 0.431381 0.124 Uiso 0.5 1 calc R U P D -1
H21B H 0.684310 1.120452 0.518200 0.124 Uiso 0.5 1 calc R U P D -1
H21C H 0.692860 1.034728 0.453887 0.124 Uiso 0.5 1 calc R U P D -1

loop_
_atom_site_aniso_label
_atom_site_aniso_U_11
_atom_site_aniso_U_22
_atom_site_aniso_U_33
_atom_site_aniso_U_23
_atom_site_aniso_U_13
_atom_site_aniso_U_12
Co1 0.02068(15) 0.04094(19) 0.02203(16) 0.01257(12) 0.00106(11) -0.00611(12)
O1 0.0351(9) 0.0375(9) 0.0264(8) 0.0143(7) 0.0044(7) -0.0012(7)
O2 0.0321(9) 0.0386(9) 0.0335(9) 0.0108(7) 0.0014(7) 0.0010(7)
C1 0.0355(12) 0.0424(13) 0.0310(12) 0.0190(10) 0.0044(10) -0.0003(11)
C2 0.0382(13) 0.0381(12) 0.0373(13) 0.0169(10) -0.0026(10) 0.0048(11)
C3 0.071(2) 0.0383(14) 0.0587(18) 0.0238(13) -0.0207(16) -0.0020(14)
C4 0.120(3) 0.0440(17) 0.067(2) 0.0381(16) -0.015(2) -0.007(2)
C5 0.123(3) 0.0591(19) 0.0472(19) 0.0365(15) 0.004(2) -0.013(2)
C6 0.072(2) 0.0550(17) 0.0352(15) 0.0263(12) 0.0073(14) -0.0022(15)
C7 0.080(2) 0.0388(15) 0.074(2) 0.0143(15) -0.0318(19) 0.0051(16)
C8 0.161(5) 0.0414(18) 0.111(4) 0.025(2) -0.080(3) -0.010(2)
C9 0.065(2) 0.0538(19) 0.099(3) -0.0150(19) -0.034(2) 0.0236(17)
C10 0.076(2) 0.0499(17) 0.072(2) 0.0238(16) -0.0261(19) -0.0087(17)
C11 0.083(2) 0.069(2) 0.0296(15) 0.0190(13) 0.0189(14) -0.0057(17)
C12 0.098(4) 0.118(6) 0.017(4) 0.001(3) 0.000(3) -0.009(4)
C13 0.082(4) 0.060(3) 0.060(4) 0.010(3) 0.034(4) -0.009(3)
C14 0.193(10) 0.102(7) 0.042(4) 0.028(4) 0.042(5) -0.020(7)
C12* 0.064(10) 0.16(2) 0.021(11) 0.018(10) 0.011(7) -0.018(11)
C13* 0.055(9) 0.052(7) 0.048(12) 0.008(6) -0.005(9) -0.026(6)
C14* 0.042(9) 0.073(13) 0.023(7) 0.022(7) 0.012(5) 0.026(6)
O3 0.0249(7) 0.0381(8) 0.0290(8) 0.0151(6) -0.0065(6) -0.0090(6)
O4 0.0279(8) 0.0473(9) 0.0259(8) 0.0143(7) -0.0031(6) -0.0124(7)
C15 0.0227(10) 0.0401(12) 0.0320(11) 0.0220(9) -0.0037(8) -0.0140(9)
C16 0.0232(10) 0.0488(13) 0.0304(11) 0.0218(10) -0.0042(8) -0.0182(10)
C17 0.0287(11) 0.0583(15) 0.0345(12) 0.0281(11) -0.0108(9) -0.0247(11)
C18 0.0347(13) 0.0689(17) 0.0394(14) 0.0338(12) -0.0164(11) -0.0247(12)
C19 0.0289(12) 0.0543(15) 0.0503(16) 0.0333(12) -0.0075(11) -0.0101(11)
C20 0.0236(10) 0.0437(13) 0.0390(13) 0.0249(10) -0.0006(9) -0.0097(9)
C21 0.0445(14) 0.0721(18) 0.0338(13) 0.0234(12) -0.0137(11) -0.0341(14)
C22 0.0610(18) 0.074(2) 0.0421(16) 0.0179(14) -0.0126(13) -0.0452(16)
C23 0.0545(16) 0.082(2) 0.0303(13) 0.0208(13) -0.0073(12) -0.0373(16)
C24 0.062(2) 0.101(3) 0.0468(17) 0.0294(17) -0.0289(15) -0.0441(19)
C25 0.0330(12) 0.0433(14) 0.0448(15) 0.0207(11) 0.0022(11) -0.0051(11)
C26 0.0493(16) 0.0462(15) 0.0426(15) 0.0127(12) 0.0007(12) -0.0158(12)
C27 0.0469(16) 0.0546(17) 0.066(2) 0.0246(15) 0.0033(15) 0.0059(14)
C28 0.0406(14) 0.0512(15) 0.0425(15) 0.0169(12) 0.0072(11) -0.0055(12)
N1 0.0230(9) 0.0592(13) 0.0263(10) 0.0127(9) -0.0025(7) -0.0153(9)
N2 0.0232(9) 0.0455(11) 0.0301(10) 0.0132(8) 0.0017(7) -0.0024(8)
C29 0.0308(12) 0.0611(16) 0.0256(11) 0.0135(10) -0.0053(9) -0.0173(11)
C30 0.0372(13) 0.0694(18) 0.0343(13) 0.0105(12) -0.0090(11) -0.0250(13)
C31 0.0415(15) 0.101(3) 0.0480(17) 0.0121(16) -0.0060(13) -0.0443(17)
C32 0.0349(14) 0.101(3) 0.0474(17) 0.0073(16) 0.0027(12) -0.0357(16)
C33 0.0251(11) 0.080(2) 0.0340(13) 0.0103(12) 0.0004(10) -0.0206(12)
C34 0.0253(12) 0.081(2) 0.0345(14) 0.0038(13) 0.0087(10) -0.0149(13)
C35 0.0249(10) 0.0384(12) 0.0284(11) 0.0136(9) 0.0053(9) 0.0000(9)
C36 0.0502(17) 0.083(2) 0.0469(17) -0.0118(15) 0.0291(14) -0.0340(16)
C37 0.0532(17) 0.071(2) 0.0454(16) -0.0070(14) 0.0264(13) -0.0339(16)
C1S 0.078(4) 0.052(3) 0.052(3) 0.025(2) -0.028(3) -0.020(3)
C2S 0.076(4) 0.100(5) 0.061(4) 0.047(3) -0.015(3) -0.054(4)
C3S 0.050(3) 0.107(6) 0.053(4) 0.041(3) -0.001(3) -0.025(3)
C4S 0.049(3) 0.058(3) 0.045(3) 0.014(2) -0.008(2) -0.002(2)
C5S 0.041(3) 0.058(3) 0.055(3) 0.024(2) -0.014(2) -0.021(2)
C6S 0.046(3) 0.052(3) 0.049(3) 0.022(2) 0.001(2) 0.001(2)
C7S 0.153(9) 0.088(6) 0.087(7) 0.018(4) -0.035(6) -0.008(6)
C1* 0.045(4) 0.055(4) 0.058(4) 0.017(3) -0.013(3) -0.008(3)
C2* 0.035(4) 0.061(6) 0.063(6) 0.027(4) 0.004(4) 0.004(3)
C3* 0.032(4) 0.112(7) 0.107(7) 0.067(5) -0.027(4) -0.016(4)
C4* 0.106(6) 0.059(5) 0.107(6) 0.018(4) -0.070(5) -0.018(4)
C5* 0.103(7) 0.078(9) 0.083(11) 0.003(6) -0.025(6) 0.005(6)
C6* 0.038(4) 0.074(6) 0.050(5) 0.021(4) 0.000(4) 0.007(4)
C7* 0.087(9) 0.059(5) 0.083(8) 0.025(5) -0.041(7) -0.022(5)
C8S 0.033(2) 0.060(3) 0.039(3) 0.023(2) -0.011(2) -0.022(2)
C9S 0.047(4) 0.077(5) 0.059(5) 0.009(4) -0.009(3) -0.024(3)
C10S 0.058(4) 0.084(5) 0.117(6) 0.033(4) -0.035(4) -0.045(4)
C11S 0.054(5) 0.125(7) 0.099(6) 0.060(5) -0.022(4) -0.041(5)
C12S 0.070(5) 0.174(9) 0.040(4) 0.028(4) 0.003(3) -0.042(5)
C13S 0.051(4) 0.091(6) 0.042(4) -0.003(4) -0.006(3) -0.023(4)
C14S 0.061(5) 0.093(6) 0.075(5) 0.056(4) -0.025(4) -0.039(4)
C15S 0.093(4) 0.035(4) 0.034(3) 0.009(3) 0.022(3) -0.005(3)
C16S 0.066(4) 0.043(3) 0.039(3) 0.014(3) 0.018(3) -0.001(3)
C17S 0.069(4) 0.059(5) 0.049(4) 0.005(4) 0.021(3) -0.012(4)
C18S 0.064(4) 0.059(4) 0.048(4) -0.005(3) 0.013(3) 0.005(3)
C19S 0.090(5) 0.056(4) 0.045(4) 0.008(3) 0.010(3) -0.012(3)
C20S 0.102(5) 0.042(3) 0.035(3) 0.008(3) 0.010(3) -0.014(3)
C21S 0.068(4) 0.108(6) 0.057(5) 0.005(4) 0.017(4) -0.014(4)

loop_
_atom_type_symbol
_atom_type_description
_atom_type_scat_dispersion_real
_atom_type_scat_dispersion_imag
_atom_type_scat_source
C C 0.0033 0.0016 'International Tables Vol C Tables 4.2.6.8 and 6.1.1.4'
H H 0.0000 0.0000 'International Tables Vol C Tables 4.2.6.8 and 6.1.1.4'
N N 0.0061 0.0033 'International Tables Vol C Tables 4.2.6.8 and 6.1.1.4'
O O 0.0106 0.0060 'International Tables Vol C Tables 4.2.6.8 and 6.1.1.4'
Co Co 0.3494 0.9721 'International Tables Vol C Tables 4.2.6.8 and 6.1.1.4'

loop_
_geom_angle_atom_site_label_1
_geom_angle_atom_site_label_2
_geom_angle_atom_site_label_3
_geom_angle
_geom_angle_site_symmetry_1
_geom_angle_site_symmetry_3
O2 Co1 O4 94.11(7) . .
O2 Co1 O1 77.31(7) . .
O4 Co1 O1 137.96(7) . .
O2 Co1 O3 141.67(6) . .
O4 Co1 O3 77.05(6) . .
O1 Co1 O3 84.72(6) . .
O2 Co1 N1 130.25(8) . .
O4 Co1 N1 125.68(7) . .
O1 Co1 N1 87.72(7) . .
O3 Co1 N1 81.69(7) . .
O2 Co1 N2 86.06(7) . .
O4 Co1 N2 80.29(7) . .
O1 Co1 N2 138.49(7) . .
O3 Co1 N2 127.65(6) . .
N1 Co1 N2 74.50(8) . .
C1 O1 Co1 115.34(16) . .
C2 O2 Co1 116.40(17) . .
O1 C1 C6 124.3(3) . .
O1 C1 C2 115.3(2) . .
C6 C1 C2 120.4(2) . .
O2 C2 C3 123.6(3) . .
O2 C2 C1 115.5(2) . .
C3 C2 C1 121.0(2) . .
C4 C3 C2 115.0(3) . .
C4 C3 C7 124.6(3) . .
C2 C3 C7 120.5(3) . .
C3 C4 C5 124.1(3) . .
C3 C4 H4A 117.9 . .
C5 C4 H4A 117.9 . .
C6 C5 C4 124.1(3) . .
C6 C5 H5A 118.0 . .
C4 C5 H5A 118.0 . .
C5 C6 C1 115.3(3) . .
C5 C6 C11 123.8(3) . .
C1 C6 C11 120.8(3) . .
C9 C7 C10 111.2(3) . .
C9 C7 C3 109.7(3) . .
C10 C7 C3 109.8(3) . .
C9 C7 C8 109.3(3) . .
C10 C7 C8 106.2(3) . .
C3 C7 C8 110.6(3) . .
C7 C8 H8A 109.5 . .
C7 C8 H8B 109.5 . .
H8A C8 H8B 109.5 . .
C7 C8 H8C 109.5 . .
H8A C8 H8C 109.5 . .
H8B C8 H8C 109.5 . .
C7 C9 H9A 109.5 . .
C7 C9 H9B 109.5 . .
H9A C9 H9B 109.5 . .
C7 C9 H9C 109.5 . .
H9A C9 H9C 109.5 . .
H9B C9 H9C 109.5 . .
C7 C10 H10A 109.5 . .
C7 C10 H10B 109.5 . .
H10A C10 H10B 109.5 . .
C7 C10 H10C 109.5 . .
H10A C10 H10C 109.5 . .
H10B C10 H10C 109.5 . .
C13 C11 C12 110.1(4) . .
C13 C11 C6 109.3(5) . .
C12* C11 C6 109.6(13) . .
C12 C11 C6 109.0(4) . .
C12* C11 C13* 109.5(7) . .
C6 C11 C13* 113.1(12) . .
C12* C11 C14* 109.4(7) . .
C6 C11 C14* 107.1(12) . .
C13* C11 C14* 108.0(6) . .
C13 C11 C14 108.2(4) . .
C12 C11 C14 108.2(4) . .
C6 C11 C14 112.1(5) . .
C11 C12 H12A 109.5 . .
C11 C12 H12B 109.5 . .
H12A C12 H12B 109.5 . .
C11 C12 H12C 109.5 . .
H12A C12 H12C 109.5 . .
H12B C12 H12C 109.5 . .
C11 C13 H13A 109.5 . .
C11 C13 H13B 109.5 . .
H13A C13 H13B 109.5 . .
C11 C13 H13C 109.5 . .
H13A C13 H13C 109.5 . .
H13B C13 H13C 109.5 . .
C11 C14 H14A 109.5 . .
C11 C14 H14B 109.5 . .
H14A C14 H14B 109.5 . .
C11 C14 H14C 109.5 . .
H14A C14 H14C 109.5 . .
H14B C14 H14C 109.5 . .
C11 C12* H12D 109.5 . .
C11 C12* H12E 109.5 . .
H12D C12* H12E 109.5 . .
C11 C12* H12F 109.5 . .
H12D C12* H12F 109.5 . .
H12E C12* H12F 109.5 . .
C11 C13* H13D 109.5 . .
C11 C13* H13E 109.5 . .
H13D C13* H13E 109.5 . .
C11 C13* H13F 109.5 . .
H13D C13* H13F 109.5 . .
H13E C13* H13F 109.5 . .
C11 C14* H14D 109.5 . .
C11 C14* H14E 109.5 . .
H14D C14* H14E 109.5 . .
C11 C14* H14F 109.5 . .
H14D C14* H14F 109.5 . .
H14E C14* H14F 109.5 . .
C15 O3 Co1 115.46(15) . .
C16 O4 Co1 116.18(15) . .
O3 C15 C20 123.7(2) . .
O3 C15 C16 115.4(2) . .
C20 C15 C16 120.9(2) . .
O4 C16 C17 123.1(2) . .
O4 C16 C15 115.83(19) . .
C17 C16 C15 121.1(2) . .
C18 C17 C16 115.2(2) . .
C18 C17 C21 123.4(2) . .
C16 C17 C21 121.4(2) . .
C17 C18 C19 123.9(2) . .
C17 C18 H18A 118.0 . .
C19 C18 H18A 118.0 . .
C20 C19 C18 123.4(2) . .
C20 C19 H19A 118.3 . .
C18 C19 H19A 118.3 . .
C19 C20 C15 115.4(3) . .
C19 C20 C25 123.9(2) . .
C15 C20 C25 120.7(2) . .
C17 C21 C22 110.4(2) . .
C17 C21 C24 112.4(3) . .
C22 C21 C24 107.4(2) . .
C17 C21 C23 109.2(2) . .
C22 C21 C23 109.5(3) . .
C24 C21 C23 107.9(2) . .
C21 C22 H22A 109.5 . .
C21 C22 H22B 109.5 . .
H22A C22 H22B 109.5 . .
C21 C22 H22C 109.5 . .
H22A C22 H22C 109.5 . .
H22B C22 H22C 109.5 . .
C21 C23 H23A 109.5 . .
C21 C23 H23B 109.5 . .
H23A C23 H23B 109.5 . .
C21 C23 H23C 109.5 . .
H23A C23 H23C 109.5 . .
H23B C23 H23C 109.5 . .
C21 C24 H24A 109.5 . .
C21 C24 H24B 109.5 . .
H24A C24 H24B 109.5 . .
C21 C24 H24C 109.5 . .
H24A C24 H24C 109.5 . .
H24B C24 H24C 109.5 . .
C20 C25 C27 112.1(2) . .
C20 C25 C28 110.4(2) . .
C27 C25 C28 107.4(2) . .
C20 C25 C26 109.9(2) . .
C27 C25 C26 108.1(2) . .
C28 C25 C26 108.8(2) . .
C25 C26 H26A 109.5 . .
C25 C26 H26B 109.5 . .
H26A C26 H26B 109.5 . .
C25 C26 H26C 109.5 . .
H26A C26 H26C 109.5 . .
H26B C26 H26C 109.5 . .
C25 C27 H27A 109.5 . .
C25 C27 H27B 109.5 . .
H27A C27 H27B 109.5 . .
C25 C27 H27C 109.5 . .
H27A C27 H27C 109.5 . .
H27B C27 H27C 109.5 . .
C25 C28 H28A 109.5 . .
C25 C28 H28B 109.5 . .
H28A C28 H28B 109.5 . .
C25 C28 H28C 109.5 . .
H28A C28 H28C 109.5 . .
H28B C28 H28C 109.5 . .
C29 N1 C33 118.8(2) . .
C29 N1 Co1 123.42(16) . .
C33 N1 Co1 117.78(19) . .
C34 N2 C35 120.0(2) . .
C34 N2 Co1 111.18(18) . .
C35 N2 Co1 128.79(15) . .
N1 C29 C30 122.9(2) . .
N1 C29 H29A 118.5 . .
C30 C29 H29A 118.5 . .
C31 C30 C29 118.8(3) . .
C31 C30 H30A 120.6 . .
C29 C30 H30A 120.6 . .
C30 C31 C32 119.0(3) . .
C30 C31 H31A 120.5 . .
C32 C31 H31A 120.5 . .
C31 C32 C33 119.2(3) . .
C31 C32 H32A 120.4 . .
C33 C32 H32A 120.4 . .
N1 C33 C32 121.3(3) . .
N1 C33 C34 115.9(2) . .
C32 C33 C34 122.8(2) . .
N2 C34 C33 120.6(2) . .
N2 C34 H34A 119.7 . .
C33 C34 H34A 119.7 . .
C37 C35 C36 116.9(3) 2_765 .
C37 C35 N2 124.1(2) 2_765 .
C36 C35 N2 119.0(2) . .
C37 C36 C35 122.1(2) . .
C37 C36 H36A 118.9 . .
C35 C36 H36A 118.9 . .
C36 C37 C35 121.0(3) . 2_765
C36 C37 H37A 119.5 . .
C35 C37 H37A 119.5 2_765 .
C2S C1S C6S 120.0 . .
C2S C1S C7S 117.9(3) . .
C6S C1S C7S 122.1(3) . .
C1S C2S C3S 120.0 . .
C1S C2S H2SA 120.0 . .
C3S C2S H2SA 120.0 . .
C4S C3S C2S 120.0 . .
C4S C3S H3SA 120.0 . .
C2S C3S H3SA 120.0 . .
C3S C4S C5S 120.0 . .
C3S C4S H4SA 120.0 . .
C5S C4S H4SA 120.0 . .
C4S C5S C6S 120.0 . .
C4S C5S H5SA 120.0 . .
C6S C5S H5SA 120.0 . .
C5S C6S C1S 120.0 . .
C5S C6S H6SA 120.0 . .
C1S C6S H6SA 120.0 . .
C1S C7S H7SA 109.5 . .
C1S C7S H7SB 109.5 . .
H7SA C7S H7SB 109.5 . .
C1S C7S H7SC 109.5 . .
H7SA C7S H7SC 109.5 . .
H7SB C7S H7SC 109.5 . .
C2* C1* C6* 120.0 . .
C2* C1* C7* 120.0(7) . .
C6* C1* C7* 120.0(7) . .
C1* C2* C3* 120.0 . .
C1* C2* H2*A 120.0 . .
C3* C2* H2*A 120.0 . .
C4* C3* C2* 120.0 . .
C4* C3* H3*A 120.0 . .
C2* C3* H3*A 120.0 . .
C3* C4* C5* 120.0 . .
C3* C4* H4*A 120.0 . .
C5* C4* H4*A 120.0 . .
C6* C5* C4* 120.0 . .
C6* C5* H5*A 120.0 . .
C4* C5* H5*A 120.0 . .
C5* C6* C1* 120.0 . .
C5* C6* H6*A 120.0 . .
C1* C6* H6*A 120.0 . .
C1* C7* H7SD 109.5 . .
C1* C7* H7SE 109.5 . .
H7SD C7* H7SE 109.5 . .
C1* C7* H7SF 109.5 . .
H7SD C7* H7SF 109.5 . .
H7SE C7* H7SF 109.5 . .
C9S C8S C13S 120.0 . .
C9S C8S C14S 119.4(3) . .
C13S C8S C14S 120.6(3) . .
C10S C9S C8S 120.0 . .
C10S C9S H9SA 120.0 . .
C8S C9S H9SA 120.0 . .
C11S C10S C9S 120.0 . .
C11S C10S H10D 120.0 . .
C9S C10S H10D 120.0 . .
C10S C11S C12S 120.0 . .
C10S C11S H11A 120.0 . .
C12S C11S H11A 120.0 . .
C13S C12S C11S 120.0 . .
C13S C12S H12G 120.0 . .
C11S C12S H12G 120.0 . .
C12S C13S C8S 120.0 . .
C12S C13S H13G 120.0 . .
C8S C13S H13G 120.0 . .
C8S C14S H14G 109.5 . .
C8S C14S H14H 109.5 . .
H14G C14S H14H 109.5 . .
C8S C14S H14I 109.5 . .
H14G C14S H14I 109.5 . .
H14H C14S H14I 109.5 . .
C16S C15S C20S 120.0 . .
C16S C15S C21S 121.4(3) . .
C20S C15S C21S 118.6(3) . .
C15S C16S C17S 120.0 . .
C15S C16S H16A 120.0 . .
C17S C16S H16A 120.0 . .
C16S C17S C18S 120.0 . .
C16S C17S H17A 120.0 . .
C18S C17S H17A 120.0 . .
C19S C18S C17S 120.0 . .
C19S C18S H18B 120.0 . .
C17S C18S H18B 120.0 . .
C20S C19S C18S 120.0 . .
C20S C19S H19B 120.0 . .
C18S C19S H19B 120.0 . .
C19S C20S C15S 120.0 . .
C19S C20S H20A 120.0 . .
C15S C20S H20A 120.0 . .
C15S C21S H21A 109.5 . .
C15S C21S H21B 109.5 . .
H21A C21S H21B 109.5 . .
C15S C21S H21C 109.5 . .
H21A C21S H21C 109.5 . .
H21B C21S H21C 109.5 . .

loop_
_geom_bond_atom_site_label_1
_geom_bond_atom_site_label_2
_geom_bond_distance
_geom_bond_site_symmetry_2
Co1 O2 2.0362(17) .
Co1 O4 2.0481(16) .
Co1 O1 2.0745(16) .
Co1 O3 2.0814(16) .
Co1 N1 2.116(2) .
Co1 N2 2.3191(19) .
O1 C1 1.282(3) .
O2 C2 1.289(3) .
C1 C6 1.438(3) .
C1 C2 1.464(4) .
C2 C3 1.437(4) .
C3 C4 1.368(5) .
C3 C7 1.544(5) .
C4 C5 1.400(5) .
C4 H4A 0.9500 .
C5 C6 1.366(5) .
C5 H5A 0.9500 .
C6 C11 1.538(5) .
C7 C9 1.522(6) .
C7 C10 1.542(5) .
C7 C8 1.553(5) .
C8 H8A 0.9800 .
C8 H8B 0.9800 .
C8 H8C 0.9800 .
C9 H9A 0.9800 .
C9 H9B 0.9800 .
C9 H9C 0.9800 .
C10 H10A 0.9800 .
C10 H10B 0.9800 .
C10 H10C 0.9800 .
C11 C13 1.531(5) .
C11 C12* 1.532(8) .
C11 C12 1.537(6) .
C11 C13* 1.541(8) .
C11 C14* 1.546(7) .
C11 C14 1.554(5) .
C12 H12A 0.9800 .
C12 H12B 0.9800 .
C12 H12C 0.9800 .
C13 H13A 0.9800 .
C13 H13B 0.9800 .
C13 H13C 0.9800 .
C14 H14A 0.9800 .
C14 H14B 0.9800 .
C14 H14C 0.9800 .
C12* H12D 0.9800 .
C12* H12E 0.9800 .
C12* H12F 0.9800 .
C13* H13D 0.9800 .
C13* H13E 0.9800 .
C13* H13F 0.9800 .
C14* H14D 0.9800 .
C14* H14E 0.9800 .
C14* H14F 0.9800 .
O3 C15 1.285(3) .
O4 C16 1.289(3) .
C15 C20 1.433(3) .
C15 C16 1.460(4) .
C16 C17 1.439(3) .
C17 C18 1.371(4) .
C17 C21 1.521(4) .
C18 C19 1.416(4) .
C18 H18A 0.9500 .
C19 C20 1.380(4) .
C19 H19A 0.9500 .
C20 C25 1.531(4) .
C21 C22 1.538(4) .
C21 C24 1.539(4) .
C21 C23 1.545(4) .
C22 H22A 0.9800 .
C22 H22B 0.9800 .
C22 H22C 0.9800 .
C23 H23A 0.9800 .
C23 H23B 0.9800 .
C23 H23C 0.9800 .
C24 H24A 0.9800 .
C24 H24B 0.9800 .
C24 H24C 0.9800 .
C25 C27 1.533(4) .
C25 C28 1.545(3) .
C25 C26 1.545(4) .
C26 H26A 0.9800 .
C26 H26B 0.9800 .
C26 H26C 0.9800 .
C27 H27A 0.9800 .
C27 H27B 0.9800 .
C27 H27C 0.9800 .
C28 H28A 0.9800 .
C28 H28B 0.9800 .
C28 H28C 0.9800 .
N1 C29 1.331(3) .
N1 C33 1.355(3) .
N2 C34 1.278(3) .
N2 C35 1.423(3) .
C29 C30 1.385(4) .
C29 H29A 0.9500 .
C30 C31 1.381(4) .
C30 H30A 0.9500 .
C31 C32 1.385(5) .
C31 H31A 0.9500 .
C32 C33 1.394(4) .
C32 H32A 0.9500 .
C33 C34 1.444(4) .
C34 H34A 0.9500 .
C35 C37 1.381(3) 2_765
C35 C36 1.382(4) .
C36 C37 1.370(4) .
C36 H36A 0.9500 .
C37 H37A 0.9500 .
C1S C2S 1.3900 .
C1S C6S 1.3900 .
C1S C7S 1.480(6) .
C2S C3S 1.3900 .
C2S H2SA 0.9500 .
C3S C4S 1.3900 .
C3S H3SA 0.9500 .
C4S C5S 1.3900 .
C4S H4SA 0.9500 .
C5S C6S 1.3900 .
C5S H5SA 0.9500 .
C6S H6SA 0.9500 .
C7S H7SA 0.9800 .
C7S H7SB 0.9800 .
C7S H7SC 0.9800 .
C1* C2* 1.3900 .
C1* C6* 1.3900 .
C1* C7* 1.465(11) .
C2* C3* 1.3900 .
C2* H2*A 0.9500 .
C3* C4* 1.3900 .
C3* H3*A 0.9500 .
C4* C5* 1.3900 .
C4* H4*A 0.9500 .
C5* C6* 1.3900 .
C5* H5*A 0.9500 .
C6* H6*A 0.9500 .
C7* H7SD 0.9800 .
C7* H7SE 0.9800 .
C7* H7SF 0.9800 .
C8S C9S 1.3900 .
C8S C13S 1.3900 .
C8S C14S 1.484(6) .
C9S C10S 1.3900 .
C9S H9SA 0.9500 .
C10S C11S 1.3900 .
C10S H10D 0.9500 .
C11S C12S 1.3900 .
C11S H11A 0.9500 .
C12S C13S 1.3900 .
C12S H12G 0.9500 .
C13S H13G 0.9500 .
C14S H14G 0.9800 .
C14S H14H 0.9800 .
C14S H14I 0.9800 .
C15S C16S 1.3900 .
C15S C20S 1.3900 .
C15S C21S 1.473(6) .
C16S C17S 1.3900 .
C16S H16A 0.9500 .
C17S C18S 1.3900 .
C17S H17A 0.9500 .
C18S C19S 1.3900 .
C18S H18B 0.9500 .
C19S C20S 1.3900 .
C19S H19B 0.9500 .
C20S H20A 0.9500 .
C21S H21A 0.9800 .
C21S H21B 0.9800 .
C21S H21C 0.9800 .
